data_2104015
loop_
_publ_author_name
'Tamazyan, Rafael'
'van Smaalen, Sander'
'Vasilyeva, Inga Grigorevna'
'Arnold, Heinrich'

_publ_section_title
;
 Two-dimensionally modulated structure of the rare-earth polysulfide
 GdS~2{-~<i>x</i>} (<i>x</i> = 0.18 \\simeq 13/72)
;
_journal_issue 6
_journal_name_full 'Acta Crystallographica Section B'
_journal_page_first 709
_journal_page_last 719
_journal_paper_doi 10.1107/S0108768103022213
_journal_volume 59
_journal_year 2003
_chemical_formula_sum 'Gd S1.82'
_chemical_formula_weight 215.5
_chemical_name_systematic ' ?'
_symmetry_cell_setting tetragonal
_symmetry_space_group_name_Hall '-P 4a'
_symmetry_space_group_name_H-M 'P 4/n'
_cell_angle_alpha 90
_cell_angle_beta 90
_cell_angle_gamma 90
_cell_formula_units_Z 2
_cell_length_a 3.8951
_cell_length_b 3.8951
_cell_length_c 7.9343
_cell_measurement_reflns_used 24
_cell_measurement_temperature 293
_cell_measurement_theta_max 90
_cell_measurement_theta_min 60
_cell_volume 120.378
_computing_publication_material '(Jana2000; Petricek and Dusek, 2000)'
_computing_structure_refinement '(Jana2000; Petricek and Dusek, 2000)'
_diffrn_ambient_temperature 293
_diffrn_detector_area_resol_mean 0.15
_diffrn_measured_fraction_theta_full 1.00
_diffrn_measurement_device_type 'IPDS STOE'
_diffrn_measurement_method 'Phi oscillation'
_diffrn_radiation_type 'Mo K\a'
_diffrn_radiation_wavelength 0.71069
_diffrn_reflns_av_R_equivalents 0.0636
_diffrn_reflns_av_sigmaI/netI 0.0427
_diffrn_reflns_limit_h_max 5
_diffrn_reflns_limit_h_min -5
_diffrn_reflns_limit_k_max 5
_diffrn_reflns_limit_k_min -5
_diffrn_reflns_limit_l_max 12
_diffrn_reflns_limit_l_min -12
_diffrn_reflns_number 25287
_diffrn_reflns_reduction_process Q-vectors
_diffrn_reflns_theta_full 27.87
_diffrn_reflns_theta_max 27.87
_diffrn_reflns_theta_min 2.53
_exptl_absorpt_coefficient_mu 28.687
_exptl_absorpt_correction_T_max 0.059
_exptl_absorpt_correction_T_min 0.026
_exptl_absorpt_correction_type integration
_exptl_absorpt_process_details 'W. Herrendorf 1992'
_exptl_crystal_colour yellowish-orange
_exptl_crystal_density_diffrn 5.9435
_exptl_crystal_density_meas 5.88
_exptl_crystal_density_method 'Floatation in aqueous KI'
_exptl_crystal_description ellipsoid
_exptl_crystal_F_000 186
_exptl_crystal_size_max 0.212
_exptl_crystal_size_mid 0.198
_exptl_crystal_size_min 0.183
_refine_diff_density_max 10.55
_refine_diff_density_min -11.52
_refine_ls_extinction_coef 0.007445
_refine_ls_extinction_method 'Becker, P. J. & Coppens'
_refine_ls_goodness_of_fit_ref 0.73
_refine_ls_number_parameters 52
_refine_ls_number_reflns 3565
_refine_ls_R_factor_all 0.1577
_refine_ls_R_factor_gt 0.0396
_refine_ls_shift/su_max 0.0016
_refine_ls_shift/su_mean 0.0001
_refine_ls_structure_factor_coef F
_refine_ls_weighting_details w=1/(\s^2^(F)+0.0025F^2^)
_refine_ls_weighting_scheme sigma
_refine_ls_wR_factor_gt 0.0608
_refine_ls_wR_factor_ref 0.0936
_reflns_number_gt 900
_reflns_number_total 3565
_reflns_threshold_expression I>3\s(I)
_cod_data_source_file ck5000.cif
_cod_data_source_block (I)
_cod_original_cell_volume 120.3776
_cod_original_formula_sum 'Gd1 S1.82'
_cod_database_code 2104015

loop_
_atom_site_label
_atom_site_fract_x
_atom_site_fract_y
_atom_site_fract_z
_atom_site_U_iso_or_equiv
_atom_site_adp_type
_atom_site_calc_flag
_atom_site_occupancy
_atom_site_type_symbol
Gd1 0.25 0.25 0.27357(5) 0.01299(14) Uani d 1 Gd
S1 0.25 0.25 0.6340(3) 0.0129(4) Uani d 1 S
S2 0.75 0.25 0 0.0136(5) Uani d 0.820(10) S

loop_
_atom_site_aniso_label
_atom_site_aniso_U_11
_atom_site_aniso_U_22
_atom_site_aniso_U_33
_atom_site_aniso_U_12
_atom_site_aniso_U_13
_atom_site_aniso_U_23
_atom_site_aniso_type_symbol
Gd1 0.0106(2) 0.0106(2) 0.0177(3) 0 0 0 Gd
S1 0.0118(5) 0.0118(5) 0.0152(9) 0 0 0 S
S2 0.0126(9) 0.0126(9) 0.0155(10) 0 0 0 S

loop_
_atom_type_symbol
_atom_type_scat_dispersion_real
_atom_type_scat_dispersion_imag
_atom_type_scat_source
Gd -0.165 3.904 'International Tables Vol C Tables  4.2.6.8 and 6.1.1.1'
S 0.125 0.123 'International Tables Vol C Tables  4.2.6.8 and 6.1.1.1'

loop_
_geom_bond_atom_site_label_1
_geom_bond_atom_site_label_2
_geom_bond_site_symmetry_2
_geom_bond_publ_flag
Gd1 S1 . yes
Gd1 S1 3_456 yes
Gd1 S1 3_466 yes
Gd1 S1 3_556 yes
Gd1 S1 3_566 yes
Gd1 S2 1_455 yes
Gd1 S2 . yes
Gd1 S21 1_545 yes
Gd1 S21 . yes
S2 S21 1_545 yes
S2 S21 . yes
S2 S21 1_645 yes
S2 S21 1_655 yes
